data_2103102
loop_
_publ_author_name
'Kaduk, James A.'

_publ_section_title
;
 Use of the Inorganic Crystal Structure Database as a problem solving
 tool
;
_journal_coden_ASTM ASBSDK
_journal_issue 3
_journal_name_full
;
 Acta Crystallographica, Section B: Structural Science
;
_journal_page_first 370
_journal_page_last 379
_journal_paper_doi 10.1107/S0108768102003476
_journal_volume 58
_journal_year 2002
_chemical_formula_sum 'Al2 H34 O29 S3'
_chemical_formula_weight 648.14
_space_group_IT_number 2
_symmetry_cell_setting triclinic
_symmetry_space_group_name_Hall '-P 1'
_symmetry_space_group_name_H-M 'P -1'
_atom_type_scat_source 'GSAS neutral atom'
_cell_angle_alpha 89.57
_cell_angle_beta 97.34
_cell_angle_gamma 91.53
_cell_formula_units_Z 2
_cell_length_a 7.42
_cell_length_b 26.97
_cell_length_c 6.062
_cell_measurement_temperature 298
_cell_volume 1202.7
_cod_data_source_file an0607.cif
_cod_database_code 2103102

loop_
_symmetry_equiv_pos_as_xyz
+x,+y,+z
-x,-y,-z

loop_
_atom_site_label
_atom_site_fract_x
_atom_site_fract_y
_atom_site_fract_z
_atom_site_U_iso_or_equiv
_atom_site_thermal_displace_type
_atom_site_occupancy
S1 0.2327 0.939 0.4813 0.01 Uiso 1.0
S2 0.2424 0.5607 0.4859 0.01 Uiso 1.0
S3 0.6334 0.747 0.474 0.01 Uiso 1.0
Al1 0.2803 0.0986 0.0012 0.01 Uiso 1.0
Al2 0.7367 0.5995 0.0029 0.01 Uiso 1.0
O1 0.374 0.9043 0.448 0.02 Uiso 1.0
O2 0.697 0.0258 0.34 0.02 Uiso 1.0
O3 0.928 0.0886 0.457 0.02 Uiso 1.0
O4 0.175 0.9656 0.271 0.02 Uiso 1.0
O5 0.693 0.4738 0.336 0.02 Uiso 1.0
O6 0.391 0.5955 0.447 0.02 Uiso 1.0
O7 0.908 0.4114 0.446 0.02 Uiso 1.0
O8 0.174 0.5336 0.279 0.02 Uiso 1.0
O9 0.232 0.2814 0.387 0.02 Uiso 1.0
O10 0.604 0.7268 0.249 0.02 Uiso 1.0
O11 0.703 0.7981 0.466 0.02 Uiso 1.0
O12 0.543 0.2528 0.437 0.02 Uiso 1.0
O13 0.812 0.8415 0.113 0.02 Uiso 1.0
O14 0.334 0.1254 0.289 0.02 Uiso 1.0
O15 0.274 0.0379 0.112 0.02 Uiso 1.0
O16 0.771 0.9304 0.285 0.02 Uiso 1.0
O17 0.482 0.8829 0.053 0.02 Uiso 1.0
O18 0.046 0.0774 0.062 0.02 Uiso 1.0
O19 0.828 0.6603 0.128 0.02 Uiso 1.0
O20 0.303 0.3725 0.282 0.02 Uiso 1.0
O21 0.027 0.4179 0.047 0.02 Uiso 1.0
O22 0.777 0.5696 0.287 0.02 Uiso 1.0
O23 0.497 0.6145 0.052 0.02 Uiso 1.0
O24 0.361 0.4622 0.121 0.02 Uiso 1.0
O25 0.709 0.3249 0.201 0.02 Uiso 1.0
O26 0.611 0.2101 0.043 0.02 Uiso 1.0
O27 0.002 0.2164 0.101 0.02 Uiso 1.0
O28 0.152 0.6965 0.229 0.02 Uiso 1.0
O29 0.148 0.797 0.434 0.02 Uiso 1.0
H13a 0.772 0.8255 0.243 0.04 Uiso 1.0
H13b 0.882 0.8197 0.032 0.04 Uiso 1.0
H14a 0.44 0.1146 0.385 0.04 Uiso 1.0
H14b 0.32 0.154 0.381 0.04 Uiso 1.0
H15a 0.232 0.0076 0.179 0.04 Uiso 1.0
H15b 0.399 0.0343 0.179 0.04 Uiso 1.0
H16a 0.744 0.965 0.305 0.04 Uiso 1.0
H16b 0.882 0.9233 0.38 0.04 Uiso 1.0
H17a 0.443 0.8906 0.195 0.04 Uiso 1.0
H17b 0.448 0.8486 0.018 0.04 Uiso 1.0
H18a 0.003 0.0815 0.205 0.04 Uiso 1.0
H18b -0.034 0.0618 -0.058 0.04 Uiso 1.0
H19a 0.746 0.6847 0.172 0.04 Uiso 1.0
H19b 0.95 0.6739 0.166 0.04 Uiso 1.0
H20a 0.411 0.3838 0.377 0.04 Uiso 1.0
H20b 0.276 0.3384 0.321 0.04 Uiso 1.0
H21a -0.016 0.4156 0.191 0.04 Uiso 1.0
H21b -0.046 0.4355 -0.071 0.04 Uiso 1.0
H22a 0.746 0.5347 0.305 0.04 Uiso 1.0
H22b 0.89 0.5764 0.383 0.04 Uiso 1.0
H23a 0.458 0.6076 0.196 0.04 Uiso 1.0
H23b 0.421 0.6369 -0.042 0.04 Uiso 1.0
H24a 0.483 0.4664 0.2 0.04 Uiso 1.0
H24b 0.293 0.4883 0.179 0.04 Uiso 1.0
H25a 0.651 0.2996 0.284 0.04 Uiso 1.0
H25b 0.754 0.318 0.061 0.04 Uiso 1.0
H26a 0.537 0.2318 -0.057 0.04 Uiso 1.0
H26b 0.587 0.2251 0.181 0.04 Uiso 1.0
H27a 0.08 0.2385 0.196 0.04 Uiso 1.0
H27b -0.13 0.2143 0.081 0.04 Uiso 1.0
H28a 0.19 0.6906 0.386 0.04 Uiso 1.0
H28b 0.151 0.736 0.295 0.04 Uiso 1.0
H29a 0.258 0.7792 0.48 0.04 Uiso 1.0
H29b 0.102 0.7929 0.576 0.04 Uiso 1.0

loop_
_atom_type_symbol
AL
S
O
H
